data_4323052
loop_
_publ_author_name
'Umberto Piarulli'
'Carlo Floriani'
'Nazzareno Re'
'Giuliana Gervasio'
'Davide Viterbo'

_publ_contact_author_address
;
  Dipartimento di Chimica I.F.M.
  Via P. Giuria 7
  10125 TORINO
;
_publ_contact_author_email gervasio@ch.unito.it
_publ_contact_author_fax 39(11)6707855
_publ_contact_author_name 'Prof. Gervasio'
_publ_contact_author_phone 39(11)6707504
_publ_section_title
;
 Diacetoneglucose Complexes of Manganese(II) and Iron(II) and Their
 Organometallic Derivatization
;
_journal_name_full 'Inorganic Chemistry'
_journal_page_first 5142
_journal_page_last 5148
_journal_paper_doi 10.1021/ic980301y
_journal_volume 37
_journal_year 1998
_chemical_formula_sum 'C60 H82 Mn3 O12'
_chemical_formula_weight 1160.1
_space_group_IT_number 4
_symmetry_cell_setting monoclinic
_symmetry_space_group_name_Hall 'P 2yb'
_symmetry_space_group_name_H-M 'P 1 21 1'
_cell_angle_alpha 90.
_cell_angle_beta 93.18(2)
_cell_angle_gamma 90.
_cell_formula_units_Z 2
_cell_length_a 10.289(5)
_cell_length_b 20.878(5)
_cell_length_c 14.015(5)
_cell_measurement_reflns_used 25
_cell_measurement_temperature 150(2)
_cell_measurement_theta_max 25
_cell_measurement_theta_min 12
_cell_volume 3006(2)
_computing_cell_refinement 'Siemens P3/PC'
_computing_data_collection
;
Siemens P3/PC; Siemens, 1989,P3/PC Diffractometer
Program, Version 3.13, Siemens Analytical X-ray Instruments Inc., 
Madison, Wisconsin,USA
;
_computing_data_reduction 'Siemens P3/PC'
_computing_molecular_graphics SHELXTL/IRIS
_computing_publication_material SHELXTL/IRIS
_computing_structure_refinement
;
SHELXTL IRIS, G. M. Sheldrick, SHELXTL IRIS, Siemens Analytical 
X-ray Instruments Inc., Madison, WI,1990.
;
_computing_structure_solution
;
SIR92  A. Altomare, G. Cascarano, C. Giacovazzo, A. Guagliardi, M.C. Burla, 
G. Polidori  and M. Camalli, J. Appl. Crystallogr., 27,435, (1994).
;
_diffrn_ambient_temperature 150(2)
_diffrn_measurement_device 'Siemens P4'
_diffrn_measurement_method \w
_diffrn_radiation_monochromator graphite
_diffrn_radiation_source 'fine-focus sealed tube'
_diffrn_radiation_type MoK\a
_diffrn_radiation_wavelength 0.71073
_diffrn_reflns_av_R_equivalents 0.0379
_diffrn_reflns_limit_h_max 12
_diffrn_reflns_limit_h_min 0
_diffrn_reflns_limit_k_max 25
_diffrn_reflns_limit_k_min 0
_diffrn_reflns_limit_l_max 16
_diffrn_reflns_limit_l_min -16
_diffrn_reflns_number 5810
_diffrn_reflns_theta_max 25.0
_diffrn_reflns_theta_min 1.0
_diffrn_standards_decay_% 0
_diffrn_standards_interval_count 50
_diffrn_standards_number 2
_exptl_absorpt_coefficient_mu 0.679
_exptl_absorpt_correction_type none
_exptl_crystal_colour yellow
_exptl_crystal_density_diffrn 1.283
_exptl_crystal_density_method 'not measured'
_exptl_crystal_description prism
_exptl_crystal_F_000 1226
_exptl_crystal_size_max 0.74
_exptl_crystal_size_mid 0.42
_exptl_crystal_size_min 0.30
_refine_diff_density_max 0.44
_refine_diff_density_min -0.41
_refine_ls_extinction_method none
_refine_ls_goodness_of_fit_ref 1.06
_refine_ls_hydrogen_treatment constr
_refine_ls_matrix_type full
_refine_ls_number_parameters 675
_refine_ls_number_reflns 3403
_refine_ls_R_factor_all 0.1044
_refine_ls_R_factor_gt 0.0570
_refine_ls_shift/esd_max 0.048
_refine_ls_shift/esd_mean 0.006
_refine_ls_structure_factor_coef F
_refine_ls_weighting_details 'calc w=1/[\s^2^(F)+0.0009F^2^]'
_refine_ls_weighting_scheme sigma
_refine_ls_wR_factor_all 0.0679
_refine_ls_wR_factor_ref 0.0560
_reflns_number_observed 3403
_reflns_number_total 5485
_reflns_observed_criterion >4sigma(F)
_cod_data_source_file ic980301y_2.cif
_cod_data_source_block (I)
_cod_original_cell_volume 3003(3)
_cod_original_sg_symbol_H-M 'P 21'
_cod_database_code 4323052

loop_
_symmetry_equiv_pos_as_xyz
'x, y, z'
'-x, 0.5+y, -z'

loop_
_atom_site_aniso_label
_atom_site_aniso_U_11
_atom_site_aniso_U_22
_atom_site_aniso_U_33
_atom_site_aniso_U_23
_atom_site_aniso_U_13
_atom_site_aniso_U_12
Mn(1) 0.027(1) 0.024(1) 0.022(1) -0.005(1) 0.006(1) 0.000(1)
Mn(2) 0.022(1) 0.024(1) 0.019(1) 0.000(1) 0.001(1) -0.001(1)
Mn(3) 0.023(1) 0.026(1) 0.023(1) -0.002(1) 0.001(1) 0.001(1)
C(1A) 0.034(8) 0.032(8) 0.024(6) 0.000(6) 0.018(6) -0.001(5)
C(2A) 0.039(7) 0.022(7) 0.026(6) 0.002(5) 0.016(6) 0.004(5)
C(3A) 0.029(7) 0.037(8) 0.029(6) -0.008(6) 0.01(5) 0.001(6)
C(4A) 0.034(7) 0.047(8) 0.014(6) 0.002(6) 0.009(5) -0.005(6)
C(5A) 0.04(7) 0.035(7) 0.018(6) -0.016(6) 0.001(6) 0.001(6)
C(6A) 0.087(11) 0.037(8) 0.037(8) -0.009(8) 0.007(8) -0.006(7)
C(7A) 0.072(11) 0.058(11) 0.062(9) 0.013(9) 0.015(8) 0.031(8)
C(8A) 0.023(6) 0.027(7) 0.042(7) 0.006(6) 0.01(5) 0.004(6)
C(9A) 0.03(8) 0.043(9) 0.067(10) 0.011(7) 0.005(7) 0.011(8)
C(10A) 0.033(8) 0.027(8) 0.035(7) 0.003(6) 0.004(6) 0.001(6)
C(11A) 0.059(9) 0.031(8) 0.032(7) -0.002(7) 0.006(7) -0.013(6)
C(12A) 0.069(10) 0.042(8) 0.027(7) 0.014(7) 0(7) 0.011(6)
O(1A) 0.022(5) 0.027(4) 0.017(4) 0.001(3) 0.005(3) 0.003(4)
O(2A) 0.029(5) 0.034(5) 0.053(5) -0.005(4) 0.005(4) 0.028(5)
O(3A) 0.032(5) 0.08(7) 0.024(4) -0.026(5) -0.003(4) 0.004(5)
O(4A) 0.043(5) 0.088(8) 0.021(4) -0.026(5) 0.008(4) -0.005(5)
O(5A) 0.044(6) 0.038(6) 0.05(6) 0.01(4) 0.015(5) 0.005(4)
O(6A) 0.026(5) 0.023(5) 0.041(5) 0.002(4) 0.006(4) 0.007(4)
C(1B) 0.033(7) 0.03(7) 0.026(6) -0.003(6) 0.000(6) 0.000(6)
C(2B) 0.02(6) 0.028(7) 0.044(7) 0.002(6) 0.002(5) 0.011(6)
C(3B) 0.025(7) 0.034(7) 0.033(7) -0.003(6) 0.001(6) 0.000(6)
C(4B) 0.013(6) 0.045(8) 0.031(7) 0.002(6) 0.004(5) -0.004(6)
C(5B) 0.027(8) 0.061(10) 0.019(6) -0.012(7) -0.003(5) 0.003(6)
C(6B) 0.026(7) 0.097(12) 0.047(8) 0.007(8) -0.007(6) -0.029(9)
C(7B) 0.056(10) 0.089(12) 0.051(9) -0.024(9) -0.022(8) 0.03(9)
C(8B) 0.033(7) 0.033(8) 0.041(7) -0.001(7) -0.003(6) -0.015(7)
C(9B) 0.039(8) 0.033(8) 0.034(7) 0.005(7) 0.005(6) -0.007(6)
C(10B) 0.033(8) 0.03(9) 0.074(10) 0.013(6) -0.003(7) -0.015(8)
C(11B) 0.032(8) 0.027(8) 0.114(13) 0.006(6) 0.002(8) 0.013(9)
C(12B) 0.042(9) 0.073(12) 0.098(13) 0.016(8) -0.008(9) -0.059(10)
O(1B) 0.016(5) 0.032(4) 0.026(4) 0.004(4) -0.006(4) -0.002(4)
O(2B) 0.034(5) 0.036(5) 0.026(4) -0.008(4) 0.009(4) -0.011(4)
O(3B) 0.038(6) 0.084(7) 0.016(4) -0.013(5) -0.002(4) 0.003(5)
O(4B) 0.019(4) 0.053(6) 0.028(4) -0.005(4) -0.005(4) 0.001(4)
O(5B) 0.032(5) 0.036(6) 0.06(6) 0.013(4) -0.001(4) 0.004(5)
O(6B) 0.031(5) 0.028(5) 0.036(5) 0.004(4) 0.003(4) -0.005(4)
C(1) 0.024(7) 0.026(7) 0.026(7) 0.003(5) 0.009(5) 0.001(5)
C(2) 0.031(7) 0.036(8) 0.031(7) -0.002(6) -0.006(6) 0.01(6)
C(3) 0.026(7) 0.068(10) 0.03(7) -0.004(7) 0.008(6) 0.003(7)
C(4) 0.032(8) 0.038(8) 0.048(8) 0.000(6) 0.006(7) 0.012(7)
C(5) 0.029(7) 0.029(7) 0.037(7) 0.004(6) 0.005(6) -0.003(6)
C(6) 0.033(7) 0.011(6) 0.028(6) 0.002(5) -0.007(5) 0.015(5)
C(7) 0.067(10) 0.087(12) 0.03(7) -0.042(9) 0.008(7) -0.01(8)
C(8) 0.05(9) 0.057(10) 0.044(8) -0.01(8) 0.009(7) 0.012(7)
C(9) 0.032(7) 0.053(9) 0.032(7) -0.015(7) -0.004(6) -0.003(7)
C(1') 0.023(7) 0.027(6) 0.019(5) 0.005(5) 0.002(5) 0.006(5)
C(2') 0.033(7) 0.013(6) 0.024(6) 0.004(5) 0.004(5) 0.003(5)
C(3') 0.027(7) 0.027(8) 0.029(6) 0.000(5) -0.003(5) -0.003(5)
C(4') 0.047(9) 0.014(6) 0.028(6) -0.003(6) -0.007(6) -0.001(5)
C(5') 0.046(9) 0.026(7) 0.025(6) 0.009(6) -0.01(6) -0.003(6)
C(6') 0.028(7) 0.015(6) 0.026(6) 0.001(5) 0.013(5) 0.000(5)
C(7') 0.028(8) 0.056(9) 0.038(7) -0.001(7) 0.007(6) -0.007(7)
C(8') 0.046(10) 0.084(12) 0.054(9) 0.004(8) -0.025(8) -0.003(9)
C(9') 0.047(8) 0.009(6) 0.031(7) 0.003(5) -0.001(6) 0.000(5)
C(1") 0.025(7) 0.033(6) 0.014(6) -0.003(5) 0.009(5) -0.001(5)
C(2") 0.036(8) 0.027(7) 0.02(6) 0.002(6) 0.003(5) 0.005(5)
C(3") 0.046(9) 0.025(7) 0.03(7) 0.003(6) 0.006(6) -0.004(5)
C(4") 0.053(9) 0.038(7) 0.012(6) -0.008(7) 0.004(6) 0.001(6)
C(5") 0.035(8) 0.031(7) 0.038(7) -0.011(6) 0.014(7) -0.008(6)
C(6") 0.026(7) 0.024(7) 0.034(7) 0.007(5) 0.000(6) -0.003(6)
C(7") 0.047(9) 0.036(8) 0.024(7) -0.006(6) 0.001(6) -0.014(6)
C(8") 0.058(10) 0.063(10) 0.028(7) -0.006(8) 0.017(7) -0.01(7)
C(9") 0.028(8) 0.04(9) 0.044(8) 0.006(6) 0.016(6) -0.002(6)
C(1'") 0.023(7) 0.031(7) 0.028(7) -0.004(5) 0.009(5) -0.003(6)
C(2'") 0.042(8) 0.018(6) 0.03(7) 0.003(6) 0.016(6) -0.003(5)
C(3'") 0.041(8) 0.032(7) 0.028(6) 0.004(6) 0.026(6) -0.013(6)
C(4'") 0.025(7) 0.024(7) 0.035(7) 0.002(5) 0.007(6) -0.012(6)
C(5'") 0.035(8) 0.026(7) 0.041(8) 0.01(6) 0.011(6) 0.004(6)
C(6'") 0.032(7) 0.035(8) 0.032(7) -0.003(6) 0.022(6) 0.009(6)
C(7'") 0.041(8) 0.039(8) 0.022(6) -0.017(6) 0.009(6) -0.005(6)
C(8'") 0.044(8) 0.036(8) 0.065(9) -0.009(7) 0.003(7) -0.012(8)
C(9'") 0.054(9) 0.051(9) 0.034(8) -0.013(7) 0.01(7) 0.017(7)

loop_
_atom_site_label
_atom_site_type_symbol
_atom_site_fract_x
_atom_site_fract_y
_atom_site_fract_z
_atom_site_U_iso_or_equiv
_atom_site_thermal_displace_type
_atom_site_occupancy
Mn(1) Mn 0.2442(2) 0.4020 0.7248(1) 0.024(1) Uani 1
Mn(2) Mn 0.1961(2) 0.2641(1) 0.7063(1) 0.022(1) Uani 1
Mn(3) Mn 0.152(2) 0.1261(1) 0.7213(1) 0.024(1) Uani 1
C(1A) C 0.1245(11) 0.3514(6) 0.8971(7) 0.029(4) Uani 1
C(2A) C -0.0111(11) 0.3832(5) 0.8879(8) 0.028(4) Uani 1
C(3A) C -0.0473(11) 0.2839(6) 0.9613(8) 0.031(4) Uani 1
C(4A) C 0.1008(11) 0.2967(6) 0.9664(7) 0.032(4) Uani 1
C(5A) C 0.0243(12) 0.3039(6) 1.1197(8) 0.031(4) Uani 1
C(6A) C -0.0169(15) 0.3606(6) 1.1724(9) 0.053(5) Uani 1
C(7A) C 0.0632(15) 0.2492(7) 1.184(10) 0.064(6) Uani 1
C(8A) C -0.0531(10) 0.4044(6) 0.7875(8) 0.03(4) Uani 1
C(9A) C -0.1746(12) 0.4467(6) 0.7858(10) 0.046(5) Uani 1
C(10A) C -0.012(12) 0.5126(6) 0.742(8) 0.032(4) Uani 1
C(11A) C 0.0832(13) 0.5587(6) 0.7839(8) 0.04(5) Uani 1
C(12A) C -0.0493(13) 0.5243(7) 0.6377(8) 0.046(5) Uani 1
O(1A) O 0.1678(7) 0.3312(4) 0.8083(4) 0.022(2) Uani 1
O(2A) O -0.1038(7) 0.3346(4) 0.9116(6) 0.039(3) Uani 1
O(3A) O 0.1256(8) 0.3214(5) 1.0607(5) 0.046(3) Uani 1
O(4A) O -0.08(8) 0.2825(5) 1.0574(5) 0.05(4) Uani 1
O(5A) O -0.1198(8) 0.5098(4) 0.7995(6) 0.044(3) Uani 1
O(6A) O 0.0444(7) 0.446(4) 0.7511(5) 0.03(3) Uani 1
C(1B) C 0.3761(11) 0.1659(6) 0.8475(8) 0.03(4) Uani 1
C(2B) C 0.4906(10) 0.1365(6) 0.7959(8) 0.03(4) Uani 1
C(3B) C 0.5757(11) 0.2289(6) 0.8703(8) 0.031(4) Uani 1
C(4B) C 0.4437(10) 0.2153(6) 0.9137(7) 0.03(4) Uani 1
C(5B) C 0.6085(12) 0.2074(7) 1.031(8) 0.036(5) Uani 1
C(6B) C 0.6034(12) 0.269(8) 1.0828(9) 0.057(5) Uani 1
C(7B) C 0.6765(14) 0.1575(8) 1.0887(9) 0.066(6) Uani 1
C(8B) C 0.4576(11) 0.1183(6) 0.6925(8) 0.036(4) Uani 1
C(9B) C 0.5558(12) 0.0765(6) 0.6506(9) 0.035(4) Uani 1
C(10B) C 0.3763(13) 0.0128(6) 0.6675(11) 0.046(5) Uani 1
C(11B) C 0.323(13) -0.0289(6) 0.7409(11) 0.058(6) Uani 1
C(12B) C 0.3292(13) -0.0031(8) 0.5647(11) 0.071(7) Uani 1
O(1B) O 0.2786(6) 0.1917(4) 0.7843(5) 0.025(2) Uani 1
O(2B) O 0.5828(7) 0.1884(4) 0.7916(5) 0.032(3) Uani 1
O(3B) O 0.4769(8) 0.1864(5) 1.003(5) 0.046(3) Uani 1
O(4B) O 0.67(7) 0.215(4) 0.9433(5) 0.034(3) Uani 1
O(5B) O 0.515(8) 0.013(4) 0.6769(6) 0.043(3) Uani 1
O(6B) O 0.34(8) 0.0801(4) 0.686(5) 0.032(3) Uani 1
C(1) C 0.0161(11) 0.0639(5) 0.7805(8) 0.025(4) Uani 1
C(2) C -0.0074(12) 0.0625(6) 0.8782(8) 0.033(4) Uani 1
C(3) C -0.1145(11) 0.0312(7) 0.9135(9) 0.041(5) Uani 1
C(4) C -0.1999(12) -0.0012(6) 0.8546(9) 0.04(5) Uani 1
C(5) C -0.1785(11) -0.0027(6) 0.7566(8) 0.032(4) Uani 1
C(6) C -0.0729(11) 0.0292(5) 0.722(8) 0.025(4) Uani 1
C(7) C 0.0821(14) 0.0987(8) 0.9509(9) 0.061(6) Uani 1
C(8) C -0.3152(12) -0.0358(7) 0.8948(9) 0.05(5) Uani 1
C(9) C -0.0596(12) 0.0267(7) 0.6134(8) 0.039(5) Uani 1
C(1') C 0.0598(11) 0.1994(6) 0.6181(7) 0.023(4) Uani 1
C(2') C -0.0738(11) 0.2079(5) 0.6371(7) 0.023(4) Uani 1
C(3') C -0.1715(11) 0.2091(5) 0.563(7) 0.028(4) Uani 1
C(4') C -0.1394(12) 0.2024(5) 0.4682(8) 0.03(4) Uani 1
C(5') C -0.0106(12) 0.192(6) 0.4481(8) 0.033(4) Uani 1
C(6') C 0.0869(11) 0.1893(5) 0.5202(7) 0.023(4) Uani 1
C(7') C -0.1152(12) 0.2182(7) 0.738(8) 0.04(5) Uani 1
C(8') C -0.2454(13) 0.2053(8) 0.3886(9) 0.062(6) Uani 1
C(9') C 0.2239(11) 0.1786(5) 0.4925(8) 0.029(4) Uani 1
C(1") C 0.2693(11) 0.3345(6) 0.5999(7) 0.024(4) Uani 1
C(2") C 0.187(11) 0.3456(6) 0.5188(8) 0.027(4) Uani 1
C(3") C 0.2272(12) 0.3493(5) 0.4262(8) 0.033(4) Uani 1
C(4") C 0.3595(13) 0.3385(6) 0.4112(7) 0.034(4) Uani 1
C(5") C 0.4449(12) 0.3291(6) 0.4864(8) 0.034(4) Uani 1
C(6") C 0.4003(11) 0.3275(6) 0.5804(8) 0.028(4) Uani 1
C(7") C 0.0384(12) 0.3569(6) 0.5295(8) 0.036(4) Uani 1
C(8") C 0.4045(13) 0.3392(8) 0.3091(8) 0.049(5) Uani 1
C(9") C 0.5022(11) 0.3189(6) 0.6629(8) 0.037(5) Uani 1
C(1'") C 0.3887(10) 0.4726(5) 0.7439(8) 0.027(4) Uani 1
C(2'") C 0.4783(12) 0.4773(5) 0.8228(8) 0.03(4) Uani 1
C(3'") C 0.5626(12) 0.5294(6) 0.8359(8) 0.033(4) Uani 1
C(4'") C 0.5717(11) 0.5765(5) 0.7674(8) 0.028(4) Uani 1
C(5'") C 0.4938(12) 0.5698(6) 0.6861(9) 0.034(4) Uani 1
C(6'") C 0.4034(11) 0.5194(6) 0.672(8) 0.032(4) Uani 1
C(7'") C 0.4848(11) 0.4244(6) 0.8994(7) 0.034(4) Uani 1
C(8'") C 0.6616(12) 0.6314(6) 0.7831(9) 0.048(5) Uani 1
C(9'") C 0.3222(13) 0.5144(7) 0.5792(8) 0.046(5) Uani 1
H(1AA) H 0.1866 0.3808 0.926 0.06 Uiso 1
H(2AA) H -0.0164 0.4184 0.9316 0.06 Uiso 1
H(3AA) H -0.0675 0.2439 0.93 0.06 Uiso 1
H(4AA) H 0.1527 0.2596 0.9548 0.06 Uiso 1
H(6AA) H -0.0395 0.394 1.1273 0.06 Uiso 1
H(6AB) H -0.0918 0.3496 1.2069 0.06 Uiso 1
H(6AC) H 0.0515 0.3753 1.2164 0.06 Uiso 1
H(7AA) H 0.0912 0.214 1.1464 0.06 Uiso 1
H(7AB) H 0.1329 0.2621 1.2282 0.06 Uiso 1
H(7AC) H -0.0103 0.2364 1.2187 0.06 Uiso 1
H(8AA) H -0.0666 0.3678 0.7467 0.06 Uiso 1
H(9AA) H -0.2253 0.4432 0.7264 0.06 Uiso 1
H(9AB) H -0.2276 0.4357 0.8376 0.06 Uiso 1
H(11A) H 0.1035 0.5487 0.8499 0.06 Uiso 1
H(11B) H 0.1611 0.5565 0.7493 0.06 Uiso 1
H(11C) H 0.0476 0.6012 0.7788 0.06 Uiso 1
H(12A) H -0.0856 0.5665 0.6308 0.06 Uiso 1
H(12B) H 0.0267 0.5211 0.6012 0.06 Uiso 1
H(12C) H -0.1125 0.4933 0.6149 0.06 Uiso 1
H(1BA) H 0.3379 0.1335 0.8857 0.06 Uiso 1
H(2BA) H 0.528 0.1005 0.8301 0.06 Uiso 1
H(3BA) H 0.583 0.2729 0.8514 0.06 Uiso 1
H(4BA) H 0.3922 0.2532 0.92 0.06 Uiso 1
H(6BA) H 0.5595 0.3 1.0421 0.06 Uiso 1
H(6BB) H 0.5573 0.2639 1.1401 0.06 Uiso 1
H(6BC) H 0.6905 0.2833 1.0991 0.06 Uiso 1
H(7BA) H 0.6765 0.1185 1.0526 0.06 Uiso 1
H(7BB) H 0.7646 0.1702 1.1051 0.06 Uiso 1
H(7BC) H 0.6314 0.1509 1.146 0.06 Uiso 1
H(8BA) H 0.4447 0.1563 0.6547 0.06 Uiso 1
H(9BA) H 0.5562 0.0808 0.5824 0.06 Uiso 1
H(9BB) H 0.6414 0.0856 0.6782 0.06 Uiso 1
H(11D) H 0.3595 -0.016 0.8025 0.06 Uiso 1
H(11E) H 0.2301 -0.0242 0.7392 0.06 Uiso 1
H(11F) H 0.3447 -0.0729 0.7297 0.06 Uiso 1
H(12D) H 0.3496 -0.0465 0.5487 0.06 Uiso 1
H(12E) H 0.2367 0.0032 0.5576 0.06 Uiso 1
H(12F) H 0.3716 0.0255 0.5227 0.06 Uiso 1
H(3A) H -0.1298 0.0337 0.9804 0.06 Uiso 1
H(5A) H -0.2364 -0.0262 0.7134 0.06 Uiso 1
H(7A) H 0.0527 0.0923 1.0141 0.06 Uiso 1
H(7B) H 0.1696 0.0831 0.9482 0.06 Uiso 1
H(7C) H 0.0798 0.1435 0.9358 0.06 Uiso 1
H(8A) H -0.3141 -0.0289 0.9625 0.06 Uiso 1
H(8B) H -0.3951 -0.0196 0.8654 0.06 Uiso 1
H(8C) H -0.3088 -0.0809 0.8821 0.06 Uiso 1
H(9A) H -0.1275 0.0006 0.584 0.06 Uiso 1
H(9B) H -0.0667 0.0695 0.5886 0.06 Uiso 1
H(9C) H 0.0236 0.0092 0.5996 0.06 Uiso 1
H(3'A) H -0.2606 0.2146 0.5782 0.06 Uiso 1
H(5'A) H 0.0121 0.1877 0.3829 0.06 Uiso 1
H(7'A) H -0.2081 0.2225 0.7378 0.06 Uiso 1
H(7'B) H -0.0881 0.1824 0.7771 0.06 Uiso 1
H(7'C) H -0.0749 0.2566 0.7633 0.06 Uiso 1
H(8'A) H -0.2108 0.2003 0.3268 0.06 Uiso 1
H(8'B) H -0.3056 0.1712 0.3992 0.06 Uiso 1
H(8'C) H -0.2896 0.2456 0.3916 0.06 Uiso 1
H(9'A) H 0.2807 0.177 0.5491 0.06 Uiso 1
H(9'B) H 0.2293 0.1389 0.4582 0.06 Uiso 1
H(9'C) H 0.2496 0.2132 0.4526 0.06 Uiso 1
H(3"A) H 0.1654 0.3579 0.3739 0.06 Uiso 1
H(5"A) H 0.5362 0.324 0.4773 0.06 Uiso 1
H(7"A) H 0.0185 0.3543 0.5955 0.06 Uiso 1
H(7"B) H 0.0158 0.3987 0.5053 0.06 Uiso 1
H(7"C) H -0.0105 0.3251 0.4935 0.06 Uiso 1
H(8"A) H 0.4966 0.3317 0.31 0.06 Uiso 1
H(8"B) H 0.3598 0.3063 0.2724 0.06 Uiso 1
H(8"C) H 0.3852 0.3802 0.2807 0.06 Uiso 1
H(9"A) H 0.4605 0.318 0.7225 0.06 Uiso 1
H(9"B) H 0.5484 0.2795 0.655 0.06 Uiso 1
H(9"C) H 0.5621 0.3541 0.6629 0.06 Uiso 1
H(3'B) H 0.6159 0.532 0.8942 0.06 Uiso 1
H(5'B) H 0.5006 0.6014 0.6368 0.06 Uiso 1
H(7'D) H 0.5504 0.4349 0.9483 0.06 Uiso 1
H(7'E) H 0.4018 0.421 0.9271 0.06 Uiso 1
H(7'F) H 0.5059 0.3843 0.8705 0.06 Uiso 1
H(8'D) H 0.7086 0.6281 0.844 0.06 Uiso 1
H(8'E) H 0.7219 0.632 0.7333 0.06 Uiso 1
H(8'F) H 0.6113 0.6701 0.7809 0.06 Uiso 1
H(9'D) H 0.2671 0.4774 0.5809 0.06 Uiso 1
H(9'E) H 0.2694 0.5522 0.5716 0.06 Uiso 1
H(9'F) H 0.3775 0.5109 0.5265 0.06 Uiso 1

loop_
_atom_type_symbol
_atom_type_description
_atom_type_scat_dispersion_real
_atom_type_scat_dispersion_imag
_atom_type_scat_source
C C 0.0033 0.0016 'International Tables Vol C Tables 4.2.6.8 and 6.1.1.4'
H H 0.0000 0.0000 'International Tables Vol C Tables 4.2.6.8 and 6.1.1.4'
O O 0.0106 0.0060 'International Tables Vol C Tables 4.2.6.8 and 6.1.1.4'
Mn Mn 0.3368 0.7283 'International Tables Vol C Tables 4.2.6.8 and 6.1.1.4'

loop_
_geom_angle_atom_site_label_1
_geom_angle_atom_site_label_2
_geom_angle_atom_site_label_3
_geom_angle
Mn(2) Mn(1) O(1A) 44.0(2)
Mn(2) Mn(1) O(6A) 105.0(2)
O(1A) Mn(1) O(6A) 79.9(3)
Mn(2) Mn(1) C(1") 49.4(3)
O(1A) Mn(1) C(1") 93.2(4)
O(6A) Mn(1) C(1") 120.8(3)
Mn(2) Mn(1) C(1'") 144.7(3)
O(1A) Mn(1) C(1'") 135.9(4)
O(6A) Mn(1) C(1'") 109.3(4)
C(1") Mn(1) C(1'") 115.0(4)
Mn(1) Mn(2) Mn(3) 170.8(1)
Mn(1) Mn(2) O(1A) 44.9(2)
Mn(3) Mn(2) O(1A) 126.8(2)
Mn(1) Mn(2) O(1B) 128.5(2)
Mn(3) Mn(2) O(1B) 44.6(2)
O(1A) Mn(2) O(1B) 101.9(3)
Mn(1) Mn(2) C(1') 137.0(3)
Mn(3) Mn(2) C(1') 50.1(3)
O(1A) Mn(2) C(1') 133.3(4)
O(1B) Mn(2) C(1') 94.5(4)
Mn(1) Mn(2) C(1") 49.9(3)
Mn(3) Mn(2) C(1") 138.5(3)
O(1A) Mn(2) C(1") 94.7(4)
O(1B) Mn(2) C(1") 134.4(4)
C(1') Mn(2) C(1") 104.4(4)
Mn(2) Mn(3) O(1B) 43.7(2)
Mn(2) Mn(3) O(6B) 105.5(2)
O(1B) Mn(3) O(6B) 81.1(3)
Mn(2) Mn(3) C(1) 137.9(3)
O(1B) Mn(3) C(1) 131.2(4)
O(6B) Mn(3) C(1) 115.0(4)
Mn(2) Mn(3) C(1') 49.7(3)
O(1B) Mn(3) C(1') 93.2(4)
O(6B) Mn(3) C(1') 118.9(3)
C(1) Mn(3) C(1') 113.6(4)
C(2A) C(1A) C(4A) 101.5(9)
C(2A) C(1A) O(1A) 112.5(8)
C(4A) C(1A) O(1A) 114.1(9)
C(1A) C(2A) C(8A) 114.4(9)
C(1A) C(2A) O(2A) 106.5(9)
C(8A) C(2A) O(2A) 105.0(9)
C(4A) C(3A) O(2A) 106.2(9)
C(4A) C(3A) O(4A) 104.3(8)
O(2A) C(3A) O(4A) 112.6(9)
C(1A) C(4A) C(3A) 107.0(9)
C(1A) C(4A) O(3A) 107.0(9)
C(3A) C(4A) O(3A) 103.3(8)
C(6A) C(5A) C(7A) 112.8(10)
C(6A) C(5A) O(3A) 109.1(10)
C(7A) C(5A) O(3A) 111.6(10)
C(6A) C(5A) O(4A) 109.5(10)
C(7A) C(5A) O(4A) 107.4(10)
O(3A) C(5A) O(4A) 106.2(8)
C(2A) C(8A) C(9A) 111.9(10)
C(2A) C(8A) O(6A) 109.6(8)
C(9A) C(8A) O(6A) 103.3(10)
C(8A) C(9A) O(5A) 102.3(9)
C(11A) C(10A) C(12A) 114.1(10)
C(11A) C(10A) O(5A) 109.2(10)
C(12A) C(10A) O(5A) 113.2(10)
C(11A) C(10A) O(6A) 108.9(9)
C(12A) C(10A) O(6A) 107.8(9)
O(5A) C(10A) O(6A) 102.9(9)
Mn(1) O(1A) Mn(2) 91.2(3)
Mn(1) O(1A) C(1A) 115.8(6)
Mn(2) O(1A) C(1A) 153.0(7)
C(2A) O(2A) C(3A) 112.9(8)
C(4A) O(3A) C(5A) 110.3(8)
C(3A) O(4A) C(5A) 111.7(9)
C(9A) O(5A) C(10A) 106.1(9)
Mn(1) O(6A) C(8A) 117.4(6)
Mn(1) O(6A) C(10A) 134.3(6)
C(8A) O(6A) C(10A) 108.3(8)
C(2B) C(1B) C(4B) 102.6(9)
C(2B) C(1B) O(1B) 113.1(8)
C(4B) C(1B) O(1B) 114.1(9)
C(1B) C(2B) C(8B) 114.3(9)
C(1B) C(2B) O(2B) 104.0(9)
C(8B) C(2B) O(2B) 105.1(9)
C(4B) C(3B) O(2B) 106.6(9)
C(4B) C(3B) O(4B) 105.3(8)
O(2B) C(3B) O(4B) 112.8(9)
C(1B) C(4B) C(3B) 105.4(9)
C(1B) C(4B) O(3B) 109.3(10)
C(3B) C(4B) O(3B) 104.6(8)
C(6B) C(5B) C(7B) 111.9(10)
C(6B) C(5B) O(3B) 109.7(10)
C(7B) C(5B) O(3B) 109.9(11)
C(6B) C(5B) O(4B) 111.0(11)
C(7B) C(5B) O(4B) 109.4(10)
O(3B) C(5B) O(4B) 104.6(8)
C(2B) C(8B) C(9B) 113.9(10)
C(2B) C(8B) O(6B) 109.8(9)
C(9B) C(8B) O(6B) 103.8(10)
C(8B) C(9B) O(5B) 103.0(10)
C(11B) C(10B) C(12B) 114.6(12)
C(11B) C(10B) O(5B) 110.2(11)
C(12B) C(10B) O(5B) 110.5(11)
C(11B) C(10B) O(6B) 109.3(11)
C(12B) C(10B) O(6B) 107.5(11)
O(5B) C(10B) O(6B) 104.1(9)
Mn(2) O(1B) Mn(3) 91.7(3)
Mn(2) O(1B) C(1B) 152.6(7)
Mn(3) O(1B) C(1B) 115.3(7)
C(2B) O(2B) C(3B) 110.9(8)
C(4B) O(3B) C(5B) 106.6(8)
C(3B) O(4B) C(5B) 109.3(8)
C(9B) O(5B) C(10B) 106.4(9)
Mn(3) O(6B) C(8B) 118.7(7)
Mn(3) O(6B) C(10B) 132.5(7)
C(8B) O(6B) C(10B) 108.3(9)
Mn(3) C(1) C(2) 123.4(8)
Mn(3) C(1) C(6) 121.0(8)
C(2) C(1) C(6) 114.7(10)
C(1) C(2) C(3) 122.6(11)
C(1) C(2) C(7) 120.5(11)
C(3) C(2) C(7) 116.8(11)
C(2) C(3) C(4) 121.1(11)
C(3) C(4) C(5) 118.4(11)
C(3) C(4) C(8) 120.3(11)
C(5) C(4) C(8) 121.2(11)
C(4) C(5) C(6) 120.1(11)
C(1) C(6) C(5) 123.0(10)
C(1) C(6) C(9) 120.4(10)
C(5) C(6) C(9) 116.5(10)
Mn(2) C(1') Mn(3) 80.3(3)
Mn(2) C(1') C(2') 113.6(7)
Mn(3) C(1') C(2') 109.7(7)
Mn(2) C(1') C(6') 117.6(8)
Mn(3) C(1') C(6') 114.4(8)
C(2') C(1') C(6') 116.0(9)
C(1') C(2') C(3') 121.5(9)
C(1') C(2') C(7') 121.0(9)
C(3') C(2') C(7') 117.5(10)
C(2') C(3') C(4') 120.4(11)
C(3') C(4') C(5') 119.2(10)
C(3') C(4') C(8') 119.9(11)
C(5') C(4') C(8') 120.8(10)
C(4') C(5') C(6') 121.4(10)
C(1') C(6') C(5') 121.4(10)
C(1') C(6') C(9') 120.5(9)
C(5') C(6') C(9') 118.1(10)
Mn(1) C(1") Mn(2) 80.7(3)
Mn(1) C(1") C(2") 115.8(8)
Mn(2) C(1") C(2") 115.8(8)
Mn(1) C(1") C(6") 111.5(8)
Mn(2) C(1") C(6") 115.0(8)
C(2") C(1") C(6") 113.9(9)
C(1") C(2") C(3") 124.9(11)
C(1") C(2") C(7") 119.9(10)
C(3") C(2") C(7") 115.2(10)
C(2") C(3") C(4") 118.2(10)
C(3") C(4") C(5") 120.0(11)
C(3") C(4") C(8") 119.0(10)
C(5") C(4") C(8") 121.0(12)
C(4") C(5") C(6") 119.9(11)
C(1") C(6") C(5") 122.9(10)
C(1") C(6") C(9") 119.5(10)
C(5") C(6") C(9") 117.5(10)
Mn(1) C(1'") C(2'") 125.3(8)
Mn(1) C(1'") C(6'") 119.7(8)
C(2'") C(1'") C(6'") 114.9(10)
C(1'") C(2'") C(3'") 122.2(10)
C(1'") C(2'") C(7'") 120.1(10)
C(3'") C(2'") C(7'") 117.7(10)
C(2'") C(3'") C(4'") 121.9(10)
C(3'") C(4'") C(5'") 116.7(11)
C(3'") C(4'") C(8'") 120.8(10)
C(5'") C(4'") C(8'") 122.5(11)
C(4'") C(5'") C(6'") 123.1(11)
C(1'") C(6'") C(5'") 120.6(10)
C(1'") C(6'") C(9'") 119.3(10)
C(5'") C(6'") C(9'") 120.1(11)

loop_
_geom_bond_atom_site_label_1
_geom_bond_atom_site_label_2
_geom_bond_distance
Mn(1) Mn(2) 2.930(3)
Mn(1) O(1A) 2.067(7)
Mn(1) O(6A) 2.300(8)
Mn(1) C(1") 2.272(11)
Mn(1) C(1'") 2.101(11)
Mn(2) Mn(3) 2.927(4)
Mn(2) O(1A) 2.034(7)
Mn(2) O(1B) 2.024(7)
Mn(2) C(1') 2.264(11)
Mn(2) C(1") 2.253(11)
Mn(3) O(1B) 2.055(7)
Mn(3) O(6B) 2.238(8)
Mn(3) C(1) 2.110(11)
Mn(3) C(1') 2.277(11)
C(1A) C(2A) 1.544(16)
C(1A) C(4A) 1.527(16)
C(1A) O(1A) 1.409(13)
C(2A) C(8A) 1.516(15)
C(2A) O(2A) 1.444(14)
C(3A) C(4A) 1.545(16)
C(3A) O(2A) 1.378(14)
C(3A) O(4A) 1.406(13)
C(4A) O(3A) 1.428(13)
C(5A) C(6A) 1.471(18)
C(5A) C(7A) 1.495(18)
C(5A) O(3A) 1.414(14)
C(5A) O(4A) 1.418(14)
C(8A) C(9A) 1.530(17)
C(8A) O(6A) 1.443(14)
C(9A) O(5A) 1.441(16)
C(10A) C(11A) 1.471(17)
C(10A) C(12A) 1.511(16)
C(10A) O(5A) 1.408(15)
C(10A) O(6A) 1.509(14)
C(1B) C(2B) 1.543(16)
C(1B) C(4B) 1.529(16)
C(1B) O(1B) 1.408(13)
C(2B) C(8B) 1.519(16)
C(2B) O(2B) 1.444(14)
C(3B) C(4B) 1.544(16)
C(3B) O(2B) 1.395(14)
C(3B) O(4B) 1.400(13)
C(4B) O(3B) 1.413(13)
C(5B) C(6B) 1.478(20)
C(5B) C(7B) 1.472(19)
C(5B) O(3B) 1.456(14)
C(5B) O(4B) 1.422(13)
C(8B) C(9B) 1.480(17)
C(8B) O(6B) 1.448(14)
C(9B) O(5B) 1.446(15)
C(10B) C(11B) 1.477(20)
C(10B) C(12B) 1.532(21)
C(10B) O(5B) 1.426(15)
C(10B) O(6B) 1.480(16)
C(1) C(2) 1.404(16)
C(1) C(6) 1.398(15)
C(2) C(3) 1.395(17)
C(2) C(7) 1.534(18)
C(3) C(4) 1.353(17)
C(4) C(5) 1.403(17)
C(4) C(8) 1.524(18)
C(5) C(6) 1.384(16)
C(6) C(9) 1.537(15)
C(1') C(2') 1.425(16)
C(1') C(6') 1.432(14)
C(2') C(3') 1.405(15)
C(2') C(7') 1.515(16)
C(3') C(4') 1.392(15)
C(4') C(5') 1.387(18)
C(4') C(8') 1.517(17)
C(5') C(6') 1.385(15)
C(6') C(9') 1.499(16)
C(1") C(2") 1.399(15)
C(1") C(6") 1.398(16)
C(2") C(3") 1.386(16)
C(2") C(7") 1.562(17)
C(3") C(4") 1.407(18)
C(4") C(5") 1.350(16)
C(4") C(8") 1.528(16)
C(5") C(6") 1.420(16)
C(6") C(9") 1.528(16)
C(1'") C(2'") 1.403(15)
C(1'") C(6'") 1.418(16)
C(2'") C(3'") 1.399(17)
C(2'") C(7'") 1.539(16)
C(3'") C(4'") 1.381(16)
C(4'") C(5'") 1.363(16)
C(4'") C(8'") 1.481(17)
C(5'") C(6'") 1.412(17)
C(6'") C(9'") 1.510(16)
